data_1531663
loop_
_publ_author_name
'Joergens, S.'
'Johrendt, D.'
'Mewis, A.'

_publ_section_title
;
 Motive dichtester Kugelpackungen: die Verbindungen Zn3 (P S4)2 und Li Zn
 P S4
;
_journal_name_full 'Zeitschrift fuer Anorganische und Allgemeine Chemie'
_journal_page_first 1765
_journal_page_last 1769
_journal_volume 628
_journal_year 2002
_chemical_formula_sum 'Li P S4 Zn'
_chemical_name_systematic 'Li Zn (P S4)'
_space_group_IT_number 82
_symmetry_space_group_name_Hall 'I -4'
_symmetry_space_group_name_H-M 'I -4'
_cell_angle_alpha 90
_cell_angle_beta 90
_cell_angle_gamma 90
_cell_formula_units_Z 2
_cell_length_a 5.738
_cell_length_b 5.738
_cell_length_c 8.914
_cell_volume 293.490
_citation_journal_id_ASTM ZAACAB
_cod_data_source_file Joergens_ZAACAB_2002_980.cif
_cod_data_source_block Li1P1S4Zn1
_cod_original_cell_volume 293.4903
_cod_original_formula_sum 'Li1 P1 S4 Zn1'
_cod_database_code 1531663

loop_
_symmetry_equiv_pos_as_xyz
x,y,z
y,-x,-z
-x,-y,z
-y,x,-z
x+1/2,y+1/2,z+1/2
y+1/2,-x+1/2,-z+1/2
-x+1/2,-y+1/2,z+1/2
-y+1/2,x+1/2,-z+1/2

loop_
_atom_site_label
_atom_site_type_symbol
_atom_site_fract_x
_atom_site_fract_y
_atom_site_fract_z
_atom_site_occupancy
_atom_site_U_iso_or_equiv
P1 P+5 0 0.5 0.25 1 0.0
Li1 Li+1 0 0 0.5 1 0.0
S1 S-2 0.7875 0.2772 0.1348 1 0.0
Zn1 Zn+2 0 0 0 1 0.0
